data_4310393
loop_
_publ_author_name
'Yong-Hua Li'
'Xi-Sen Wang'
'Hong Zhao'
'Rong-Xin Yuan'
'Jing Zhang'
'Ren-Gen Xiong'
'Xiao-Zeng You'
'Huang-Xian Ju'
'Zi-Ling Xue'

_publ_contact_author_address
;
Prof. Ren-Gen Xiong
Coordination Chemistry Institue
Nanjing University, Nanjing
210093, P. R. China
;
_publ_contact_author_email Xiongrg@netra.nju.edu.cn
_publ_contact_author_fax 86-25-3317761
_publ_contact_author_name 'Prof. Ren-Gen Xiong'
_publ_contact_author_phone 86-25-3594724
_publ_section_title
;
 Three Olefin Copper(I) Dimeric Complexes with 2-, 3-, and
 4-Pyridylacrylic Acid and Their Electrochemical Properties
;
_journal_name_full 'Inorganic Chemistry'
_journal_page_first 712
_journal_page_last 715
_journal_paper_doi 10.1021/ic0343859
_journal_volume 43
_journal_year 2004
_chemical_formula_sum 'C8 H8 Cl2 Cu N O2'
_chemical_formula_weight 284.59
_chemical_name_systematic
; 
 ? 
;
_space_group_IT_number 2
_symmetry_cell_setting triclinic
_symmetry_space_group_name_Hall '-P 1'
_symmetry_space_group_name_H-M 'P -1'
_atom_sites_solution_hydrogens geom
_atom_sites_solution_primary direct
_atom_sites_solution_secondary difmap
_audit_creation_method SHELXL-97
_cell_angle_alpha 77.7190(10)
_cell_angle_beta 74.3480(10)
_cell_angle_gamma 70.9630(10)
_cell_formula_units_Z 2
_cell_length_a 7.1801(5)
_cell_length_b 8.6980(6)
_cell_length_c 8.8516(6)
_cell_measurement_temperature 296(2)
_cell_volume 498.45(6)
_computing_structure_refinement 'SHELXL-97 (Sheldrick, 1997)'
_computing_structure_solution 'SHELXS-97 (Sheldrick, 1990)'
_diffrn_ambient_temperature 296(2)
_diffrn_measured_fraction_theta_full 0.893
_diffrn_measured_fraction_theta_max 0.893
_diffrn_measurement_device_type
;
 Siemens Smart CCD area detector diffractometer
;
_diffrn_measurement_method '\w scans'
_diffrn_radiation_monochromator graphite
_diffrn_radiation_source 'fine-focus sealed tube'
_diffrn_radiation_type MoK\a
_diffrn_radiation_wavelength 0.71073
_diffrn_reflns_av_R_equivalents 0.0199
_diffrn_reflns_av_sigmaI/netI 0.0518
_diffrn_reflns_limit_h_max 9
_diffrn_reflns_limit_h_min -10
_diffrn_reflns_limit_k_max 6
_diffrn_reflns_limit_k_min -13
_diffrn_reflns_limit_l_max 13
_diffrn_reflns_limit_l_min -13
_diffrn_reflns_number 4781
_diffrn_reflns_theta_full 33.47
_diffrn_reflns_theta_max 33.47
_diffrn_reflns_theta_min 2.41
_exptl_absorpt_coefficient_mu 2.695
_exptl_absorpt_correction_T_max 1.000000
_exptl_absorpt_correction_T_min 0.705309
_exptl_absorpt_correction_type empirical
_exptl_absorpt_process_details 'SADABS (Sheldrick, 1996)'
_exptl_crystal_colour Red-Brown
_exptl_crystal_density_diffrn 1.896
_exptl_crystal_density_method 'not measured'
_exptl_crystal_description Block
_exptl_crystal_F_000 284
_exptl_crystal_size_max 0.4
_exptl_crystal_size_mid 0.2
_exptl_crystal_size_min 0.1
_refine_diff_density_max 1.096
_refine_diff_density_min -0.723
_refine_diff_density_rms 0.093
_refine_ls_extinction_method none
_refine_ls_goodness_of_fit_ref 1.278
_refine_ls_hydrogen_treatment mixed
_refine_ls_matrix_type full
_refine_ls_number_parameters 131
_refine_ls_number_reflns 3485
_refine_ls_number_restraints 1
_refine_ls_restrained_S_all 1.278
_refine_ls_R_factor_all 0.0537
_refine_ls_R_factor_gt 0.0405
_refine_ls_shift/su_max 0.001
_refine_ls_shift/su_mean 0.000
_refine_ls_structure_factor_coef Fsqd
_refine_ls_weighting_details 'calc w=1/[\s^2^(Fo^2^)+(0.0038P)^2^+0.0000P] where P=(Fo^2^+2Fc^2^)/3'
_refine_ls_weighting_scheme calc
_refine_ls_wR_factor_gt 0.0588
_refine_ls_wR_factor_ref 0.0601
_reflns_number_gt 2563
_reflns_number_total 3485
_reflns_threshold_expression >2sigma(I)
_cod_data_source_file ic0343859si20031031_092232_1.cif
_cod_data_source_block '[(2-H2PYA)2Cu+2Cl4]n_(2-HPYA=2-pyridylacrylic_acid)'
_cod_depositor_comments
;
The following automatic conversions were performed:
'_symmetry_cell_setting' value 'Triclinic' changed to 'triclinic'
according to '/home/saulius/struct/CIF-dictionaries/cif_core.dic'
dictionary named 'cif_core.dic' version 2.4.1 from 2010-06-29.

Automatic conversion script
Id: cif_fix_enum 1527 2010-12-29 10:47:43Z saulius 
;
_cod_database_code 4310393

loop_
_symmetry_equiv_pos_as_xyz
'x, y, z'
'-x, -y, -z'

loop_
_atom_site_label
_atom_site_type_symbol
_atom_site_fract_x
_atom_site_fract_y
_atom_site_fract_z
_atom_site_U_iso_or_equiv
_atom_site_adp_type
_atom_site_occupancy
_atom_site_symmetry_multiplicity
_atom_site_calc_flag
_atom_site_refinement_flags
_atom_site_disorder_assembly
_atom_site_disorder_group
Cu1 Cu -0.00262(4) 0.03738(4) 0.81622(3) 0.02981(9) Uani 1 1 d . . .
Cl2 Cl -0.00719(10) 0.20580(7) 1.01242(7) 0.03326(15) Uani 1 1 d . . .
Cl1 Cl -0.31772(9) 0.12740(7) 0.77541(8) 0.03804(16) Uani 1 1 d . . .
O2 O 0.1487(3) 0.3602(2) 0.6186(2) 0.0388(5) Uani 1 1 d . . .
N1 N 0.5493(3) -0.1896(2) 0.8155(2) 0.0296(5) Uani 1 1 d . . .
H1A H 0.5676 -0.1102 0.8478 0.035 Uiso 1 1 calc R . .
C8 C 0.4129(3) -0.1538(3) 0.7253(3) 0.0250(5) Uani 1 1 d . . .
O1 O -0.0097(3) 0.3185(2) 0.4518(2) 0.0420(5) Uani 1 1 d D . .
C7 C 0.2971(3) 0.0204(3) 0.7008(3) 0.0266(5) Uani 1 1 d . . .
H7A H 0.3542 0.0973 0.7262 0.032 Uiso 1 1 calc R . .
C6 C 0.0992(4) 0.2680(3) 0.5543(3) 0.0297(6) Uani 1 1 d . . .
C5 C 0.1726(3) 0.0868(3) 0.5957(3) 0.0275(5) Uani 1 1 d . . .
H5A H 0.1852 0.0198 0.5153 0.033 Uiso 1 1 calc R . .
C4 C 0.3907(4) -0.2808(3) 0.6692(3) 0.0340(6) Uani 1 1 d . . .
H4A H 0.3012 -0.2594 0.6034 0.041 Uiso 1 1 calc R . .
C3 C 0.6343(4) -0.4714(3) 0.8071(3) 0.0351(6) Uani 1 1 d . . .
H3A H 0.7066 -0.5787 0.8374 0.042 Uiso 1 1 calc R . .
C2 C 0.6584(4) -0.3437(3) 0.8574(3) 0.0357(6) Uani 1 1 d . . .
H2A H 0.7501 -0.3626 0.9208 0.043 Uiso 1 1 calc R . .
C1 C 0.5000(4) -0.4389(3) 0.7099(3) 0.0376(7) Uani 1 1 d . . .
H1B H 0.4840 -0.5247 0.6722 0.045 Uiso 1 1 calc R . .
H1 H -0.059(6) 0.4396(9) 0.419(4) 0.148(17) Uiso 1 1 d D . .

loop_
_atom_site_aniso_label
_atom_site_aniso_U_11
_atom_site_aniso_U_22
_atom_site_aniso_U_33
_atom_site_aniso_U_23
_atom_site_aniso_U_13
_atom_site_aniso_U_12
Cu1 0.02794(17) 0.02824(18) 0.03051(16) 0.00057(13) -0.00867(12) -0.00540(13)
Cl2 0.0464(4) 0.0244(3) 0.0298(3) -0.0005(3) -0.0115(3) -0.0104(3)
Cl1 0.0308(3) 0.0259(3) 0.0609(4) -0.0054(3) -0.0196(3) -0.0052(3)
O2 0.0452(12) 0.0263(10) 0.0463(11) -0.0005(8) -0.0179(9) -0.0086(8)
N1 0.0345(12) 0.0208(11) 0.0366(11) -0.0046(9) -0.0146(9) -0.0060(9)
C8 0.0220(11) 0.0236(12) 0.0258(12) -0.0039(10) -0.0026(10) -0.0034(9)
O1 0.0534(12) 0.0279(11) 0.0434(11) 0.0077(9) -0.0252(10) -0.0059(9)
C7 0.0258(12) 0.0195(12) 0.0336(13) -0.0028(10) -0.0066(10) -0.0056(9)
C6 0.0269(13) 0.0278(14) 0.0266(12) 0.0024(11) -0.0033(10) -0.0035(11)
C5 0.0303(13) 0.0226(13) 0.0245(12) -0.0024(10) -0.0033(10) -0.0035(10)
C4 0.0410(15) 0.0250(14) 0.0397(14) -0.0052(11) -0.0192(12) -0.0052(12)
C3 0.0340(14) 0.0239(13) 0.0393(15) -0.0022(11) -0.0069(12) 0.0002(11)
C2 0.0363(15) 0.0287(14) 0.0418(15) -0.0004(12) -0.0186(12) -0.0034(11)
C1 0.0432(16) 0.0243(14) 0.0474(16) -0.0130(12) -0.0136(13) -0.0041(12)

loop_
_atom_type_symbol
_atom_type_description
_atom_type_scat_dispersion_real
_atom_type_scat_dispersion_imag
_atom_type_scat_source
C C 0.0033 0.0016 'International Tables Vol C Tables 4.2.6.8 and 6.1.1.4'
H H 0.0000 0.0000 'International Tables Vol C Tables 4.2.6.8 and 6.1.1.4'
N N 0.0061 0.0033 'International Tables Vol C Tables 4.2.6.8 and 6.1.1.4'
Cl Cl 0.1484 0.1585 'International Tables Vol C Tables 4.2.6.8 and 6.1.1.4'
Cu Cu 0.3201 1.2651 'International Tables Vol C Tables 4.2.6.8 and 6.1.1.4'
O O 0.0106 0.0060 'International Tables Vol C Tables 4.2.6.8 and 6.1.1.4'

loop_
_geom_angle_atom_site_label_1
_geom_angle_atom_site_label_2
_geom_angle_atom_site_label_3
_geom_angle
_geom_angle_site_symmetry_1
_geom_angle_site_symmetry_3
_geom_angle_publ_flag
C5 Cu1 C7 38.58(8) . . ?
C5 Cu1 Cl1 103.63(7) . . ?
C7 Cu1 Cl1 142.18(6) . . ?
C5 Cu1 Cl2 131.14(6) . 2_557 ?
C7 Cu1 Cl2 105.57(6) . 2_557 ?
Cl1 Cu1 Cl2 104.51(3) . 2_557 ?
C5 Cu1 Cl2 113.57(7) . . ?
C7 Cu1 Cl2 94.28(7) . . ?
Cl1 Cu1 Cl2 104.28(2) . . ?
Cl2 Cu1 Cl2 96.97(2) 2_557 . ?
Cu1 Cl2 Cu1 83.03(2) 2_557 . ?
C8 N1 C2 123.1(2) . . ?
C8 N1 H1A 118.5 . . ?
C2 N1 H1A 118.5 . . ?
N1 C8 C4 118.0(2) . . ?
N1 C8 C7 115.6(2) . . ?
C4 C8 C7 126.5(2) . . ?
C6 O1 H1 118(2) . . ?
C5 C7 C8 124.9(2) . . ?
C5 C7 Cu1 69.59(13) . . ?
C8 C7 Cu1 107.15(16) . . ?
C5 C7 H7A 115.1 . . ?
C8 C7 H7A 115.1 . . ?
Cu1 C7 H7A 115.1 . . ?
O1 C6 O2 124.4(2) . . ?
O1 C6 C5 115.9(2) . . ?
O2 C6 C5 119.6(2) . . ?
C7 C5 C6 120.2(2) . . ?
C7 C5 Cu1 71.83(13) . . ?
C6 C5 Cu1 104.50(14) . . ?
C7 C5 H5A 116.9 . . ?
C6 C5 H5A 116.9 . . ?
Cu1 C5 H5A 116.9 . . ?
C8 C4 C1 120.2(2) . . ?
C8 C4 H4A 119.9 . . ?
C1 C4 H4A 119.9 . . ?
C2 C3 C1 118.7(2) . . ?
C2 C3 H3A 120.6 . . ?
C1 C3 H3A 120.6 . . ?
N1 C2 C3 119.9(2) . . ?
N1 C2 H2A 120.1 . . ?
C3 C2 H2A 120.1 . . ?
C3 C1 C4 120.2(2) . . ?
C3 C1 H1B 119.9 . . ?
C4 C1 H1B 119.9 . . ?

loop_
_geom_bond_atom_site_label_1
_geom_bond_atom_site_label_2
_geom_bond_distance
_geom_bond_site_symmetry_2
_geom_bond_publ_flag
Cu1 C5 2.061(2) . ?
Cu1 C7 2.090(2) . ?
Cu1 Cl1 2.2421(7) . ?
Cu1 Cl2 2.3184(7) 2_557 ?
Cu1 Cl2 2.4866(7) . ?
Cl2 Cu1 2.3184(7) 2_557 ?
O2 C6 1.258(3) . ?
N1 C8 1.346(3) . ?
N1 C2 1.344(3) . ?
N1 H1A 0.8600 . ?
C8 C4 1.371(3) . ?
C8 C7 1.473(3) . ?
O1 C6 1.271(3) . ?
O1 H1 1.000(3) . ?
C7 C5 1.372(3) . ?
C7 H7A 0.9800 . ?
C6 C5 1.488(3) . ?
C5 H5A 0.9800 . ?
C4 C1 1.369(3) . ?
C4 H4A 0.9300 . ?
C3 C2 1.356(4) . ?
C3 C1 1.384(3) . ?
C3 H3A 0.9300 . ?
C2 H2A 0.9300 . ?
C1 H1B 0.9300 . ?
